data_4310350
loop_
_publ_author_name
'Yanhui Shi'
'Changsheng Cao'
'Aaron L. Odom'

_publ_section_title
;
 Synthesis and Group 4 Complexes of Tris(pyrrolyl-\a-methyl)amine
;
_journal_name_full 'Inorganic Chemistry'
_journal_page_first 275
_journal_page_last 281
_journal_paper_doi 10.1021/ic035049v
_journal_volume 43
_journal_year 2004
_chemical_formula_sum 'C17 H21 N5 Ti'
_chemical_formula_weight 343.29
_chemical_name_common Ti(NMe2)(tpa)
_chemical_name_systematic
; 
 ? 
;
_space_group_IT_number 14
_symmetry_cell_setting monoclinic
_symmetry_space_group_name_Hall '-P 2yn'
_symmetry_space_group_name_H-M 'P 1 21/n 1'
_atom_sites_solution_hydrogens geom
_atom_sites_solution_primary direct
_atom_sites_solution_secondary difmap
_audit_creation_method SHELXL-97
_cell_angle_alpha 90.00
_cell_angle_beta 99.518(6)
_cell_angle_gamma 90.00
_cell_formula_units_Z 8
_cell_length_a 12.588(4)
_cell_length_b 12.147(4)
_cell_length_c 22.353(7)
_cell_measurement_temperature 293(2)
_cell_volume 3370.9(19)
_computing_cell_refinement 'Bruker SMART'
_computing_data_collection 'Bruker SMART'
_computing_data_reduction 'Bruker SHELXTL'
_computing_molecular_graphics 'Bruker SHELXTL'
_computing_publication_material 'Bruker SHELXTL'
_computing_structure_refinement 'SHELXL-97 (Sheldrick, 1997)'
_computing_structure_solution 'SHELXS-97 (Sheldrick, 1990)'
_diffrn_ambient_temperature 293(2)
_diffrn_measured_fraction_theta_full 0.995
_diffrn_measured_fraction_theta_max 0.995
_diffrn_measurement_device_type 'CCD area detector'
_diffrn_measurement_method 'phi and omega scans'
_diffrn_radiation_monochromator graphite
_diffrn_radiation_source 'fine-focus sealed tube'
_diffrn_radiation_type MoK\a
_diffrn_radiation_wavelength 0.71073
_diffrn_reflns_av_R_equivalents 0.1658
_diffrn_reflns_av_sigmaI/netI 0.2016
_diffrn_reflns_limit_h_max 13
_diffrn_reflns_limit_h_min -13
_diffrn_reflns_limit_k_max 11
_diffrn_reflns_limit_k_min -13
_diffrn_reflns_limit_l_max 24
_diffrn_reflns_limit_l_min -23
_diffrn_reflns_number 15191
_diffrn_reflns_theta_full 23.31
_diffrn_reflns_theta_max 23.31
_diffrn_reflns_theta_min 1.74
_exptl_absorpt_coefficient_mu 0.514
_exptl_absorpt_correction_T_max 0.1745
_exptl_absorpt_correction_T_min 0.0965
_exptl_absorpt_correction_type empirical
_exptl_crystal_colour red
_exptl_crystal_density_diffrn 1.353
_exptl_crystal_density_method 'not measured'
_exptl_crystal_F_000 1440
_refine_diff_density_max 0.810
_refine_diff_density_min -0.314
_refine_diff_density_rms 0.073
_refine_ls_extinction_coef 0.0004(3)
_refine_ls_extinction_expression Fc^*^=kFc[1+0.001xFc^2^\l^3^/sin(2\q)]^-1/4^
_refine_ls_extinction_method SHELXL
_refine_ls_goodness_of_fit_ref 0.865
_refine_ls_hydrogen_treatment mixed
_refine_ls_matrix_type full
_refine_ls_number_parameters 402
_refine_ls_number_reflns 4852
_refine_ls_number_restraints 0
_refine_ls_restrained_S_all 0.865
_refine_ls_R_factor_all 0.1662
_refine_ls_R_factor_gt 0.0611
_refine_ls_shift/su_max 0.001
_refine_ls_shift/su_mean 0.000
_refine_ls_structure_factor_coef Fsqd
_refine_ls_weighting_details 'calc w=1/[\s^2^(Fo^2^)+(0.0725P)^2^+0.0000P] where P=(Fo^2^+2Fc^2^)/3'
_refine_ls_weighting_scheme calc
_refine_ls_wR_factor_gt 0.1439
_refine_ls_wR_factor_ref 0.1757
_reflns_number_gt 2033
_reflns_number_total 4852
_reflns_threshold_expression >2sigma(I)
_cod_data_source_file ic035049vsi20030908_104650_1.cif
_cod_data_source_block cao6t
_cod_depositor_comments
;
The following automatic conversions were performed:
'_symmetry_cell_setting' value 'Monoclinic' changed to 'monoclinic'
according to '/home/saulius/struct/CIF-dictionaries/cif_core.dic'
dictionary named 'cif_core.dic' version 2.4.1 from 2010-06-29.

Automatic conversion script
Id: cif_fix_enum 1527 2010-12-29 10:47:43Z saulius 
;
_cod_original_cell_volume 3370.9(18)
_cod_database_code 4310350

loop_
_symmetry_equiv_pos_as_xyz
'x, y, z'
'-x+1/2, y+1/2, -z+1/2'
'-x, -y, -z'
'x-1/2, -y-1/2, z-1/2'

loop_
_atom_site_label
_atom_site_type_symbol
_atom_site_fract_x
_atom_site_fract_y
_atom_site_fract_z
_atom_site_U_iso_or_equiv
_atom_site_adp_type
_atom_site_occupancy
_atom_site_symmetry_multiplicity
_atom_site_calc_flag
_atom_site_refinement_flags
_atom_site_disorder_assembly
_atom_site_disorder_group
TiB Ti 0.15340(11) 0.47307(11) 0.70891(6) 0.0443(5) Uani 1 1 d . . .
TiA Ti -0.15703(10) 0.29074(10) 0.90998(5) 0.0351(4) Uani 1 1 d . . .
N4B N 0.0292(4) 0.5329(5) 0.6315(2) 0.0385(15) Uani 1 1 d . . .
N2B N 0.2418(5) 0.5367(4) 0.6527(2) 0.0395(15) Uani 1 1 d . . .
N4A N -0.1515(4) 0.2029(4) 1.0003(2) 0.0341(15) Uani 1 1 d . . .
C34A C 0.0255(6) 0.2814(6) 1.0105(3) 0.039(2) Uani 1 1 d . . .
N1A N -0.2910(4) 0.3385(4) 0.9393(3) 0.0363(15) Uani 1 1 d . . .
C42A C -0.2105(6) 0.0976(5) 0.9862(3) 0.045(2) Uani 1 1 d . . .
H42A H -0.1878 0.0441 1.0179 0.054 Uiso 1 1 calc R . .
H42B H -0.2874 0.1095 0.9835 0.054 Uiso 1 1 calc R . .
N3A N -0.0151(4) 0.3337(4) 0.9555(2) 0.0371(16) Uani 1 1 d . . .
N2A N -0.1664(4) 0.1334(4) 0.8834(3) 0.0380(16) Uani 1 1 d . . .
C43B C -0.0649(6) 0.5715(6) 0.6575(3) 0.053(2) Uani 1 1 d . . .
H43A H -0.1064 0.6237 0.6302 0.064 Uiso 1 1 calc R . .
H43B H -0.1111 0.5098 0.6632 0.064 Uiso 1 1 calc R . .
C24A C -0.1861(5) 0.0568(6) 0.9273(4) 0.041(2) Uani 1 1 d . . .
C31A C 0.0588(6) 0.4161(6) 0.9489(4) 0.047(2) Uani 1 1 d . . .
H31A H 0.0529 0.4652 0.9166 0.056 Uiso 1 1 calc R . .
C33A C 0.1200(6) 0.3293(6) 1.0362(3) 0.042(2) Uani 1 1 d . . .
H33A H 0.1623 0.3096 1.0728 0.051 Uiso 1 1 calc R . .
C14B C -0.0010(8) 0.3387(8) 0.6287(5) 0.070(3) Uani 1 1 d . . .
C11A C -0.3893(6) 0.3844(5) 0.9122(4) 0.046(2) Uani 1 1 d . . .
H11A H -0.4059 0.4052 0.8717 0.055 Uiso 1 1 calc R . .
C43A C -0.0362(6) 0.1841(5) 1.0258(3) 0.046(2) Uani 1 1 d . . .
H43C H -0.0274 0.1750 1.0695 0.055 Uiso 1 1 calc R . .
H43D H -0.0104 0.1180 1.0085 0.055 Uiso 1 1 calc R . .
C41A C -0.2069(6) 0.2741(6) 1.0395(3) 0.041(2) Uani 1 1 d . . .
H41A H -0.1592 0.3323 1.0574 0.049 Uiso 1 1 calc R . .
H41B H -0.2291 0.2312 1.0719 0.049 Uiso 1 1 calc R . .
C13A C -0.4013(7) 0.3543(6) 1.0091(4) 0.054(2) Uani 1 1 d . . .
H13A H -0.4276 0.3512 1.0456 0.065 Uiso 1 1 calc R . .
C23B C 0.2689(9) 0.6476(6) 0.5761(4) 0.063(3) Uani 1 1 d . . .
H23A H 0.2575 0.6947 0.5428 0.076 Uiso 1 1 calc R . .
N1B N 0.0754(6) 0.3364(6) 0.6812(4) 0.069(2) Uani 1 1 d . . .
C41B C 0.0024(6) 0.4379(7) 0.5905(4) 0.066(3) Uani 1 1 d . . .
H41C H 0.0566 0.4291 0.5646 0.080 Uiso 1 1 calc R . .
H41D H -0.0668 0.4492 0.5649 0.080 Uiso 1 1 calc R . .
C14A C -0.3030(6) 0.3217(5) 0.9996(3) 0.0399(19) Uani 1 1 d . . .
C22A C -0.1654(6) -0.0357(8) 0.8421(4) 0.060(3) Uani 1 1 d . . .
H22A H -0.1606 -0.0920 0.8145 0.072 Uiso 1 1 calc R . .
C24B C 0.1939(7) 0.6059(6) 0.6065(3) 0.044(2) Uani 1 1 d . . .
C42B C 0.0768(6) 0.6267(6) 0.6021(3) 0.051(2) Uani 1 1 d . . .
H42C H 0.0433 0.6326 0.5598 0.061 Uiso 1 1 calc R . .
H42D H 0.0648 0.6951 0.6223 0.061 Uiso 1 1 calc R . .
C23A C -0.1852(6) -0.0477(6) 0.9025(4) 0.058(3) Uani 1 1 d . . .
H23B H -0.1957 -0.1136 0.9219 0.070 Uiso 1 1 calc R . .
C21A C -0.1550(6) 0.0730(7) 0.8326(3) 0.053(2) Uani 1 1 d . . .
H21A H -0.1418 0.1034 0.7964 0.063 Uiso 1 1 calc R . .
C13B C -0.0557(10) 0.2396(10) 0.6232(7) 0.121(5) Uani 1 1 d . . .
H13B H -0.1123 0.2190 0.5931 0.145 Uiso 1 1 calc R . .
C11B C 0.0654(11) 0.2358(11) 0.7067(6) 0.116(5) Uani 1 1 d . . .
H11B H 0.1053 0.2122 0.7433 0.139 Uiso 1 1 calc R . .
C21B C 0.3518(7) 0.5374(7) 0.6504(4) 0.064(3) Uani 1 1 d . . .
H21B H 0.4040 0.4978 0.6760 0.077 Uiso 1 1 calc R . .
C32A C 0.1416(6) 0.4143(6) 0.9971(4) 0.052(2) Uani 1 1 d . . .
H32A H 0.2012 0.4608 1.0030 0.063 Uiso 1 1 calc R . .
C12A C -0.4565(6) 0.3941(6) 0.9531(4) 0.058(2) Uani 1 1 d . . .
H12A H -0.5263 0.4219 0.9458 0.070 Uiso 1 1 calc R . .
C12B C -0.0076(16) 0.1773(11) 0.6728(9) 0.157(8) Uani 1 1 d . . .
H12B H -0.0250 0.1048 0.6804 0.188 Uiso 1 1 calc R . .
C22B C 0.3703(8) 0.6040(8) 0.6058(5) 0.076(3) Uani 1 1 d . . .
H22B H 0.4374 0.6196 0.5957 0.091 Uiso 1 1 calc R . .
C34B C -0.0248(6) 0.6247(6) 0.7163(3) 0.042(2) Uani 1 1 d . . .
N3B N 0.0721(5) 0.5846(5) 0.7480(3) 0.0475(18) Uani 1 1 d . . .
N5A N -0.1638(5) 0.3854(5) 0.8450(3) 0.0487(18) Uani 1 1 d . . .
N5B N 0.2456(5) 0.4283(6) 0.7759(3) 0.074(2) Uani 1 1 d . . .
C33B C -0.0631(6) 0.7051(6) 0.7487(4) 0.052(2) Uani 1 1 d . . .
H33B H -0.1257 0.7459 0.7373 0.062 Uiso 1 1 calc R . .
C31B C 0.0904(8) 0.6425(8) 0.8020(4) 0.085(3) Uani 1 1 d . . .
H31B H 0.1489 0.6328 0.8329 0.101 Uiso 1 1 calc R . .
C32B C 0.0099(8) 0.7148(8) 0.8027(4) 0.085(3) Uani 1 1 d . . .
H32C H 0.0039 0.7635 0.8340 0.102 Uiso 1 1 calc R . .
C52A C -0.2077(7) 0.4956(6) 0.8296(3) 0.082(3) Uani 1 1 d . . .
H52A H -0.1936 0.5162 0.7901 0.123 Uiso 1 1 calc R . .
H52B H -0.1742 0.5477 0.8591 0.123 Uiso 1 1 calc R . .
H52C H -0.2840 0.4952 0.8293 0.123 Uiso 1 1 calc R . .
C51A C -0.0906(7) 0.3498(7) 0.8047(4) 0.080(3) Uani 1 1 d . . .
H51A H -0.0953 0.3998 0.7711 0.120 Uiso 1 1 calc R . .
H51B H -0.1101 0.2772 0.7899 0.120 Uiso 1 1 calc R . .
H51C H -0.0182 0.3491 0.8265 0.120 Uiso 1 1 calc R . .
C51B C 0.2634 0.4484 0.8406 0.094(7) Uiso 0.50 1 d P . .
C1'B C 0.2384 0.3983 0.8322 0.216(15) Uiso 0.50 1 d P . .
C52B C 0.3517 0.4032 0.7752 0.187(13) Uiso 0.50 1 d P . .
C2'B C 0.3127 0.3432 0.7669 0.123(8) Uiso 0.50 1 d P . .

loop_
_atom_site_aniso_label
_atom_site_aniso_U_11
_atom_site_aniso_U_22
_atom_site_aniso_U_33
_atom_site_aniso_U_23
_atom_site_aniso_U_13
_atom_site_aniso_U_12
TiB 0.0472(9) 0.0495(9) 0.0358(9) 0.0072(7) 0.0057(7) 0.0031(8)
TiA 0.0383(8) 0.0398(8) 0.0265(8) 0.0019(6) 0.0030(6) 0.0025(7)
N4B 0.031(4) 0.050(4) 0.033(4) -0.020(3) 0.003(3) -0.005(3)
N2B 0.031(4) 0.043(4) 0.043(4) -0.005(3) 0.003(3) 0.000(3)
N4A 0.036(4) 0.035(4) 0.028(3) -0.002(3) -0.004(3) -0.007(3)
C34A 0.043(5) 0.028(4) 0.044(5) -0.003(4) -0.002(4) 0.001(4)
N1A 0.036(4) 0.037(3) 0.035(4) 0.001(3) 0.004(3) 0.002(3)
C42A 0.047(5) 0.033(5) 0.049(5) 0.013(4) -0.008(4) -0.003(4)
N3A 0.043(4) 0.032(3) 0.035(4) 0.007(3) 0.003(3) 0.002(3)
N2A 0.040(4) 0.041(4) 0.031(4) -0.001(3) -0.001(3) 0.006(3)
C43B 0.040(5) 0.067(6) 0.049(5) -0.019(4) -0.003(4) 0.002(4)
C24A 0.027(5) 0.035(5) 0.053(6) -0.007(4) -0.017(4) 0.004(4)
C31A 0.046(5) 0.036(5) 0.062(6) 0.006(4) 0.016(5) -0.005(4)
C33A 0.045(5) 0.032(4) 0.043(5) -0.008(4) -0.011(4) -0.002(4)
C14B 0.057(7) 0.060(7) 0.100(9) -0.033(6) 0.031(6) -0.010(6)
C11A 0.045(5) 0.037(5) 0.051(6) 0.002(4) -0.005(5) 0.016(4)
C43A 0.046(5) 0.046(5) 0.038(5) -0.004(4) -0.016(4) 0.002(4)
C41A 0.047(5) 0.051(5) 0.024(4) 0.003(4) 0.004(4) -0.007(4)
C13A 0.049(6) 0.062(6) 0.058(6) -0.012(5) 0.024(5) -0.006(5)
C23B 0.104(8) 0.050(6) 0.047(6) -0.011(4) 0.043(6) -0.015(6)
N1B 0.087(6) 0.042(5) 0.087(6) 0.013(4) 0.040(5) -0.011(4)
C41B 0.033(5) 0.095(7) 0.067(6) -0.041(6) -0.004(5) 0.006(5)
C14A 0.042(5) 0.046(5) 0.034(5) -0.004(4) 0.012(4) -0.004(4)
C22A 0.045(6) 0.055(7) 0.076(7) -0.023(6) -0.003(5) 0.016(5)
C24B 0.058(6) 0.040(5) 0.037(5) 0.000(4) 0.020(5) 0.000(4)
C42B 0.068(6) 0.059(6) 0.024(5) 0.004(4) 0.004(4) 0.015(5)
C23A 0.039(5) 0.040(6) 0.086(7) 0.001(5) -0.022(5) 0.005(4)
C21A 0.046(6) 0.072(6) 0.036(5) -0.017(5) -0.002(4) 0.008(5)
C13B 0.106(10) 0.083(9) 0.197(16) -0.092(9) 0.096(10) -0.064(8)
C11B 0.174(14) 0.071(9) 0.117(11) -0.002(8) 0.068(10) -0.017(8)
C21B 0.045(6) 0.083(7) 0.064(7) -0.024(6) 0.008(5) -0.009(5)
C32A 0.037(5) 0.041(5) 0.075(6) -0.019(5) -0.002(5) -0.003(4)
C12A 0.037(5) 0.070(6) 0.066(7) -0.015(5) 0.005(5) 0.023(5)
C12B 0.23(2) 0.050(10) 0.23(2) -0.017(10) 0.165(17) -0.030(11)
C22B 0.061(7) 0.091(8) 0.087(8) -0.047(6) 0.049(7) -0.042(6)
C34B 0.043(5) 0.051(5) 0.033(5) -0.017(4) 0.009(4) -0.006(4)
N3B 0.046(4) 0.066(4) 0.027(4) -0.007(3) -0.004(3) 0.004(3)
N5A 0.062(5) 0.051(4) 0.030(4) 0.011(3) -0.002(3) -0.006(4)
N5B 0.067(5) 0.105(6) 0.052(5) 0.028(4) 0.016(4) 0.034(4)
C33B 0.049(5) 0.060(5) 0.047(5) -0.003(5) 0.007(5) 0.002(5)
C31B 0.072(7) 0.129(9) 0.044(6) -0.024(6) -0.016(5) 0.026(7)
C32B 0.083(8) 0.135(9) 0.037(6) -0.034(6) 0.006(6) -0.007(7)
C52A 0.125(9) 0.066(6) 0.049(6) 0.016(5) -0.003(6) -0.006(6)
C51A 0.092(8) 0.097(7) 0.056(6) 0.009(5) 0.023(6) -0.003(6)

loop_
_atom_type_symbol
_atom_type_description
_atom_type_scat_dispersion_real
_atom_type_scat_dispersion_imag
_atom_type_scat_source
C C 0.0033 0.0016 'International Tables Vol C Tables 4.2.6.8 and 6.1.1.4'
H H 0.0000 0.0000 'International Tables Vol C Tables 4.2.6.8 and 6.1.1.4'
N N 0.0061 0.0033 'International Tables Vol C Tables 4.2.6.8 and 6.1.1.4'
Ti Ti 0.2776 0.4457 'International Tables Vol C Tables 4.2.6.8 and 6.1.1.4'

loop_
_geom_angle_atom_site_label_1
_geom_angle_atom_site_label_2
_geom_angle_atom_site_label_3
_geom_angle
_geom_angle_site_symmetry_1
_geom_angle_site_symmetry_3
_geom_angle_publ_flag
N5B TiB N2B 107.0(3) . . ?
N5B TiB N1B 102.9(3) . . ?
N2B TiB N1B 115.7(3) . . ?
N5B TiB N3B 98.4(3) . . ?
N2B TiB N3B 113.6(2) . . ?
N1B TiB N3B 116.5(3) . . ?
N5B TiB N4B 174.9(3) . . ?
N2B TiB N4B 77.1(2) . . ?
N1B TiB N4B 77.6(3) . . ?
N3B TiB N4B 77.0(2) . . ?
N5B TiB C2'B 27.2(2) . . ?
N2B TiB C2'B 94.71(17) . . ?
N1B TiB C2'B 87.2(3) . . ?
N3B TiB C2'B 125.58(18) . . ?
N4B TiB C2'B 157.07(15) . . ?
N5A TiA N3A 99.3(3) . . ?
N5A TiA N1A 98.4(3) . . ?
N3A TiA N1A 119.7(2) . . ?
N5A TiA N2A 111.7(3) . . ?
N3A TiA N2A 114.2(2) . . ?
N1A TiA N2A 111.4(2) . . ?
N5A TiA N4A 169.3(2) . . ?
N3A TiA N4A 77.0(2) . . ?
N1A TiA N4A 75.4(2) . . ?
N2A TiA N4A 78.9(2) . . ?
C41B N4B C43B 112.1(5) . . ?
C41B N4B C42B 113.0(6) . . ?
C43B N4B C42B 109.7(6) . . ?
C41B N4B TiB 106.4(4) . . ?
C43B N4B TiB 107.5(4) . . ?
C42B N4B TiB 107.9(4) . . ?
C24B N2B C21B 106.3(7) . . ?
C24B N2B TiB 119.4(5) . . ?
C21B N2B TiB 134.1(6) . . ?
C41A N4A C43A 112.8(5) . . ?
C41A N4A C42A 111.1(6) . . ?
C43A N4A C42A 111.8(5) . . ?
C41A N4A TiA 107.6(4) . . ?
C43A N4A TiA 107.3(4) . . ?
C42A N4A TiA 105.9(4) . . ?
C33A C34A N3A 110.0(7) . . ?
C33A C34A C43A 134.1(7) . . ?
N3A C34A C43A 115.7(6) . . ?
C14A N1A C11A 104.4(6) . . ?
C14A N1A TiA 120.5(5) . . ?
C11A N1A TiA 135.1(5) . . ?
C24A C42A N4A 107.8(6) . . ?
C31A N3A C34A 105.4(6) . . ?
C31A N3A TiA 134.4(5) . . ?
C34A N3A TiA 119.9(5) . . ?
C21A N2A C24A 106.1(6) . . ?
C21A N2A TiA 138.1(6) . . ?
C24A N2A TiA 115.8(5) . . ?
C34B C43B N4B 108.1(6) . . ?
C23A C24A N2A 108.2(7) . . ?
C23A C24A C42A 132.6(8) . . ?
N2A C24A C42A 119.0(6) . . ?
C32A C31A N3A 110.0(7) . . ?
C34A C33A C32A 107.2(6) . . ?
C13B C14B N1B 108.8(11) . . ?
C13B C14B C41B 136.0(12) . . ?
N1B C14B C41B 114.9(8) . . ?
C12A C11A N1A 110.4(7) . . ?
C34A C43A N4A 107.7(5) . . ?
N4A C41A C14A 106.6(5) . . ?
C14A C13A C12A 106.9(8) . . ?
C24B C23B C22B 105.6(8) . . ?
C11B N1B C14B 105.9(9) . . ?
C11B N1B TiB 134.2(9) . . ?
C14B N1B TiB 119.1(6) . . ?
N4B C41B C14B 107.6(7) . . ?
C13A C14A N1A 111.0(7) . . ?
C13A C14A C41A 133.8(8) . . ?
N1A C14A C41A 115.3(7) . . ?
C21A C22A C23A 106.7(8) . . ?
C23B C24B N2B 110.4(8) . . ?
C23B C24B C42B 132.3(8) . . ?
N2B C24B C42B 117.2(7) . . ?
C24B C42B N4B 107.9(6) . . ?
C24A C23A C22A 107.5(7) . . ?
C22A C21A N2A 111.4(8) . . ?
C14B C13B C12B 105.0(13) . . ?
C12B C11B N1B 110.5(14) . . ?
C22B C21B N2B 109.2(8) . . ?
C31A C32A C33A 107.4(7) . . ?
C11A C12A C13A 107.4(7) . . ?
C11B C12B C13B 109.8(14) . . ?
C21B C22B C23B 108.5(8) . . ?
C33B C34B N3B 109.9(6) . . ?
C33B C34B C43B 133.9(7) . . ?
N3B C34B C43B 116.2(7) . . ?
C31B N3B C34B 105.7(6) . . ?
C31B N3B TiB 135.1(6) . . ?
C34B N3B TiB 119.1(5) . . ?
C51A N5A C52A 112.2(6) . . ?
C51A N5A TiA 110.6(5) . . ?
C52A N5A TiA 136.1(6) . . ?
C1'B N5B C2'B 94.1(4) . . ?
C1'B N5B C52B 99.7(4) . . ?
C2'B N5B C52B 37.47(17) . . ?
C1'B N5B C51B 28.66(14) . . ?
C2'B N5B C51B 106.0(4) . . ?
C52B N5B C51B 93.3(4) . . ?
C1'B N5B TiB 136.7(5) . . ?
C2'B N5B TiB 115.4(4) . . ?
C52B N5B TiB 123.1(4) . . ?
C51B N5B TiB 138.1(4) . . ?
C34B C33B C32B 106.3(8) . . ?
C32B C31B N3B 109.0(8) . . ?
C31B C32B C33B 109.0(8) . . ?
C1'B C51B N5B 66.1(3) . . ?
C51B C1'B N5B 85.3(3) . . ?
C51B C1'B C2'B 104.308(13) . . ?
N5B C1'B C2'B 43.8(3) . . ?
C2'B C52B N5B 71.1(3) . . ?
C52B C2'B N5B 71.4(3) . . ?
C52B C2'B C1'B 83.086(14) . . ?
N5B C2'B C1'B 42.1(3) . . ?
C52B C2'B TiB 87.80(4) . . ?
N5B C2'B TiB 37.4(3) . . ?
C1'B C2'B TiB 75.68(4) . . ?

loop_
_geom_bond_atom_site_label_1
_geom_bond_atom_site_label_2
_geom_bond_distance
_geom_bond_site_symmetry_2
_geom_bond_publ_flag
TiB N5B 1.819(6) . ?
TiB N2B 1.969(6) . ?
TiB N1B 1.976(7) . ?
TiB N3B 1.985(6) . ?
TiB N4B 2.252(5) . ?
TiB C2'B 2.7074(13) . ?
TiA N5A 1.844(6) . ?
TiA N3A 1.975(6) . ?
TiA N1A 1.995(6) . ?
TiA N2A 1.999(6) . ?
TiA N4A 2.275(5) . ?
N4B C41B 1.478(8) . ?
N4B C43B 1.479(8) . ?
N4B C42B 1.491(8) . ?
N2B C24B 1.390(8) . ?
N2B C21B 1.394(9) . ?
N4A C41A 1.484(8) . ?
N4A C43A 1.486(8) . ?
N4A C42A 1.487(7) . ?
C34A C33A 1.364(9) . ?
C34A N3A 1.403(8) . ?
C34A C43A 1.486(9) . ?
N1A C14A 1.395(8) . ?
N1A C11A 1.400(8) . ?
C42A C24A 1.485(9) . ?
N3A C31A 1.390(8) . ?
N2A C21A 1.380(8) . ?
N2A C24A 1.404(9) . ?
C43B C34B 1.478(9) . ?
C24A C23A 1.387(9) . ?
C31A C32A 1.370(9) . ?
C33A C32A 1.408(9) . ?
C14B C13B 1.382(12) . ?
C14B N1B 1.390(10) . ?
C14B C41B 1.481(11) . ?
C11A C12A 1.350(10) . ?
C41A C14A 1.495(9) . ?
C13A C14A 1.349(10) . ?
C13A C12A 1.413(10) . ?
C23B C24B 1.350(10) . ?
C23B C22B 1.439(11) . ?
N1B C11B 1.363(12) . ?
C22A C21A 1.347(10) . ?
C22A C23A 1.421(10) . ?
C24B C42B 1.484(10) . ?
C13B C12B 1.395(18) . ?
C11B C12B 1.302(18) . ?
C21B C22B 1.333(11) . ?
C34B C33B 1.352(9) . ?
C34B N3B 1.393(8) . ?
N3B C31B 1.383(9) . ?
N5A C51A 1.456(10) . ?
N5A C52A 1.468(8) . ?
N5B C1'B 1.328(6) . ?
N5B C2'B 1.371(6) . ?
N5B C52B 1.373(6) . ?
N5B C51B 1.447(7) . ?
C33B C32B 1.395(10) . ?
C31B C32B 1.342(11) . ?
C51B C1'B 0.69647(17) . ?
C1'B C2'B 1.9760(4) . ?
C52B C2'B 0.88119(19) . ?
